data_2214405
loop_
_publ_author_name
'Maria Gdaniec'
'Jaros\/law Saczewski'
'Franciszek Saczewski'

_publ_section_title
;2-Amino-4,5-dihydro-1<i>H</i>-imidazol-3-ium
 7,8-dihydroimidazo[1,2-<i>c</i>][1,3,5]thiadiazine-2,4(6<i>H</i>)-dithione(1{-})
 dimethylformamide disolvate
;
_journal_coeditor_code TK2169
_journal_issue 7
_journal_name_full 'Acta Crystallographica Section E'
_journal_page_first o3329
_journal_page_last o3329
_journal_paper_doi 10.1107/S1600536807030590
_journal_volume 63
_journal_year 2007
_chemical_formula_iupac 'C3 H8 N3 +, C5 H4 N3 S3 -, 2C3 H7 N O'
_chemical_formula_moiety 'C3 H8 N3 +, C5 H4 N3 S3 -, 2(C3 H7 N O)'
_chemical_formula_sum 'C14 H26 N8 O2 S3'
_chemical_formula_weight 434.61
_chemical_melting_point 447
_chemical_name_systematic
;2-Amino-4,5-dihydro-1<i>H</i>-imidazol-3-ium
7,8-dihydroimidazo[1,2-<i>c</i>][1,3,5]thiadiazine-2,4(6<i>H</i>)-dithione(1-)
dimethylformamide
 disolvate
;
_space_group_IT_number 2
_symmetry_cell_setting triclinic
_symmetry_space_group_name_Hall '-P 1'
_symmetry_space_group_name_H-M 'P -1'
_atom_sites_solution_hydrogens difmap
_atom_sites_solution_primary direct
_atom_sites_solution_secondary difmap
_audit_creation_method SHELXL-97
_cell_angle_alpha 79.232(7)
_cell_angle_beta 89.907(7)
_cell_angle_gamma 82.125(7)
_cell_formula_units_Z 2
_cell_length_a 6.8301(7)
_cell_length_b 12.1321(14)
_cell_length_c 12.9487(10)
_cell_measurement_reflns_used 2455
_cell_measurement_temperature 120(2)
_cell_measurement_theta_max 25.0
_cell_measurement_theta_min 4.0
_cell_volume 1043.82(18)
_computing_cell_refinement 'Crysalis RED (Oxford Diffraction, 2003)'
_computing_data_collection 'Crysalis CCD (Oxford Diffraction, 2003)'
_computing_data_reduction 'Crysalis RED'
_computing_molecular_graphics
;
Stereochemical Workstation (Siemens, 1989) and
Mercury (Version 1.4; Macrae <i>et al.</i>,  2006)
;
_computing_publication_material SHELXL97
_computing_structure_refinement 'SHELXL97 (Sheldrick, 1997)'
_computing_structure_solution 'SHELXS97 (Sheldrick, 1997)'
_diffrn_ambient_temperature 120(2)
_diffrn_measured_fraction_theta_full 0.925
_diffrn_measured_fraction_theta_max 0.925
_diffrn_measurement_device_type 'Kuma KM-4-CCD \k-geometry'
_diffrn_measurement_method \w
_diffrn_radiation_monochromator graphite
_diffrn_radiation_source 'fine-focus sealed tube'
_diffrn_radiation_type MoK\a
_diffrn_radiation_wavelength 0.71073
_diffrn_reflns_av_R_equivalents 0.035
_diffrn_reflns_av_sigmaI/netI 0.035
_diffrn_reflns_limit_h_max 8
_diffrn_reflns_limit_h_min -8
_diffrn_reflns_limit_k_max 15
_diffrn_reflns_limit_k_min -15
_diffrn_reflns_limit_l_max 16
_diffrn_reflns_limit_l_min -16
_diffrn_reflns_number 8801
_diffrn_reflns_theta_full 26.5
_diffrn_reflns_theta_max 26.5
_diffrn_reflns_theta_min 4.2
_diffrn_standards_number 0
_exptl_absorpt_coefficient_mu 0.382
_exptl_absorpt_correction_type none
_exptl_crystal_colour yellow
_exptl_crystal_density_diffrn 1.383
_exptl_crystal_density_method 'not measured'
_exptl_crystal_description prism
_exptl_crystal_F_000 460
_exptl_crystal_size_max 0.60
_exptl_crystal_size_mid 0.20
_exptl_crystal_size_min 0.10
_refine_diff_density_max 0.26
_refine_diff_density_min -0.28
_refine_ls_extinction_method none
_refine_ls_goodness_of_fit_ref 1.12
_refine_ls_hydrogen_treatment mixed
_refine_ls_matrix_type full
_refine_ls_number_parameters 261
_refine_ls_number_reflns 4006
_refine_ls_number_restraints 0
_refine_ls_restrained_S_all 1.12
_refine_ls_R_factor_all 0.043
_refine_ls_R_factor_gt 0.037
_refine_ls_shift/su_max 0.000
_refine_ls_shift/su_mean 0.000
_refine_ls_structure_factor_coef Fsqd
_refine_ls_weighting_details 'calc w=1/[\s^2^(Fo^2^)+(0.0351P)^2^+0.3779P] where P=(Fo^2^+2Fc^2^)/3'
_refine_ls_weighting_scheme calc
_refine_ls_wR_factor_gt 0.083
_refine_ls_wR_factor_ref 0.088
_reflns_number_gt 3627
_reflns_number_total 4006
_reflns_threshold_expression I>2\s(I)
_cod_data_source_file tk2169.cif
_cod_data_source_block I
_cod_database_code 2214405
_cod_database_fobs_code 2214405

loop_
_symmetry_equiv_pos_as_xyz
'x, y, z'
'-x, -y, -z'

loop_
_atom_site_type_symbol
_atom_site_label
_atom_site_fract_x
_atom_site_fract_y
_atom_site_fract_z
_atom_site_U_iso_or_equiv
_atom_site_adp_type
_atom_site_calc_flag
_atom_site_refinement_flags
_atom_site_occupancy
S S1A 0.74388(10) -0.03696(5) 0.69870(4) 0.02750(15) Uani d . 1
S S2A 0.73548(10) -0.34589(5) 1.09680(5) 0.02675(15) Uani d . 1
N N1A 0.7458(3) 0.01169(14) 0.88951(13) 0.0205(4) Uani d . 1
C C2A 0.7457(3) -0.06552(17) 0.83134(16) 0.0194(4) Uani d . 1
S S3A 0.74710(10) -0.21218(4) 0.88413(4) 0.02568(15) Uani d . 1
C C4A 0.7430(3) -0.22047(17) 1.02092(17) 0.0199(5) Uani d . 1
N N5A 0.7464(3) -0.12406(14) 1.05684(13) 0.0192(4) Uani d . 1
C C6A 0.7493(3) -0.01300(17) 0.99742(16) 0.0190(4) Uani d . 1
N N7A 0.7534(3) 0.06311(14) 1.05371(13) 0.0224(4) Uani d . 1
C C8A 0.7578(4) 0.00908(18) 1.16541(16) 0.0222(5) Uani d . 1
H H8B 0.6442 0.0435 1.2016 0.027 Uiso calc R 1
H H8A 0.8815 0.0187 1.2004 0.027 Uiso calc R 1
C C9A 0.7465(4) -0.11769(17) 1.16928(16) 0.0224(5) Uani d . 1
H H9B 0.8624 -0.1660 1.2074 0.027 Uiso calc R 1
H H9A 0.6240 -0.1401 1.2028 0.027 Uiso calc R 1
N N1B 0.7728(3) 0.28829(16) 0.93022(15) 0.0236(4) Uani d . 1
H H1B 0.765(4) 0.227(2) 0.965(2) 0.027(7) Uiso d . 1
C C2B 0.7435(3) 0.31567(17) 0.82677(18) 0.0224(5) Uani d . 1
N N3B 0.7231(3) 0.42843(15) 0.79407(16) 0.0263(5) Uani d . 1
H H3B 0.750(4) 0.456(2) 0.735(2) 0.020(6) Uiso d . 1
C C4B 0.7636(4) 0.48437(18) 0.88018(18) 0.0280(5) Uani d . 1
H H4BA 0.6611 0.5497 0.8833 0.034 Uiso calc R 1
H H4BB 0.8950 0.5105 0.8738 0.034 Uiso calc R 1
C C5B 0.7578(4) 0.38891(18) 0.97749(18) 0.0266(5) Uani d . 1
H H5BA 0.8704 0.3851 1.0267 0.032 Uiso calc R 1
H H5BB 0.6325 0.3996 1.0152 0.032 Uiso calc R 1
N N6B 0.7384(3) 0.24212(17) 0.76439(17) 0.0275(5) Uani d . 1
H H6BB 0.742(4) 0.177(2) 0.794(2) 0.032(7) Uiso d . 1
H H6BA 0.717(4) 0.2707(19) 0.700(2) 0.020(6) Uiso d . 1
O O1C 0.6385(3) 0.33821(18) 0.55175(14) 0.0496(5) Uani d . 1
N N1C 0.6926(3) 0.29562(18) 0.38911(15) 0.0336(5) Uani d . 1
C C1C 0.6495(4) 0.3658(2) 0.4563(2) 0.0388(6) Uani d . 1
H H1CA 0.6252 0.4445 0.4274 0.047 Uiso calc R 1
C C2C 0.7292(5) 0.1734(2) 0.4252(2) 0.0477(7) Uani d . 1
H H2CA 0.7208 0.1559 0.5019 0.072 Uiso calc R 1
H H2CB 0.8614 0.1441 0.4045 0.072 Uiso calc R 1
H H2CC 0.6301 0.1379 0.3934 0.072 Uiso calc R 1
C C3C 0.7023(5) 0.3360(3) 0.2762(2) 0.0536(8) Uani d . 1
H H3CA 0.6770 0.4190 0.2610 0.080 Uiso calc R 1
H H3CB 0.6024 0.3056 0.2397 0.080 Uiso calc R 1
H H3CC 0.8340 0.3106 0.2521 0.080 Uiso calc R 1
O O1D 0.8400(3) 0.58284(15) 0.62367(14) 0.0491(5) Uani d . 1
N N1D 0.8126(3) 0.72687(15) 0.48209(14) 0.0252(4) Uani d . 1
C C1D 0.8103(4) 0.6845(2) 0.58456(18) 0.0330(6) Uani d . 1
H H1D 0.7839 0.7366 0.6310 0.040 Uiso calc R 1
C C2D 0.8469(4) 0.65334(19) 0.40540(19) 0.0325(6) Uani d . 1
H H2DA 0.8733 0.5742 0.4419 0.049 Uiso calc R 1
H H2DB 0.9610 0.6726 0.3632 0.049 Uiso calc R 1
H H2DC 0.7296 0.6635 0.3593 0.049 Uiso calc R 1
C C3D 0.7716(5) 0.84823(19) 0.44212(18) 0.0374(7) Uani d . 1
H H3DA 0.7507 0.8883 0.5012 0.056 Uiso calc R 1
H H3DB 0.6526 0.8647 0.3967 0.056 Uiso calc R 1
H H3DC 0.8839 0.8734 0.4016 0.056 Uiso calc R 1

loop_
_atom_site_aniso_label
_atom_site_aniso_U_11
_atom_site_aniso_U_22
_atom_site_aniso_U_33
_atom_site_aniso_U_12
_atom_site_aniso_U_13
_atom_site_aniso_U_23
S1A 0.0346(4) 0.0317(3) 0.0166(3) -0.0039(3) 0.0002(3) -0.0062(2)
S2A 0.0287(3) 0.0186(3) 0.0310(3) -0.0042(2) 0.0013(2) 0.0009(2)
N1A 0.0238(11) 0.0208(8) 0.0162(8) -0.0017(8) -0.0001(8) -0.0026(7)
C2A 0.0159(12) 0.0216(10) 0.0201(10) -0.0011(9) -0.0014(9) -0.0030(8)
S3A 0.0347(4) 0.0194(3) 0.0233(3) -0.0025(2) -0.0010(2) -0.0058(2)
C4A 0.0134(12) 0.0206(10) 0.0248(11) -0.0019(8) -0.0021(9) -0.0021(8)
N5A 0.0210(10) 0.0190(8) 0.0159(8) 0.0007(7) -0.0003(7) -0.0016(6)
C6A 0.0191(11) 0.0187(10) 0.0170(9) 0.0005(8) 0.0001(9) 0.0000(8)
N7A 0.0285(11) 0.0222(9) 0.0168(8) -0.0033(8) -0.0006(8) -0.0043(7)
C8A 0.0243(13) 0.0270(11) 0.0163(10) -0.0043(10) 0.0006(9) -0.0059(8)
C9A 0.0233(13) 0.0248(11) 0.0179(10) -0.0011(9) -0.0005(9) -0.0022(8)
N1B 0.0294(12) 0.0172(9) 0.0232(9) -0.0038(8) 0.0002(8) -0.0006(8)
C2B 0.0174(12) 0.0193(10) 0.0290(11) -0.0008(9) 0.0029(9) -0.0022(9)
N3B 0.0334(13) 0.0183(9) 0.0262(10) -0.0053(8) 0.0057(9) -0.0003(8)
C4B 0.0313(14) 0.0182(10) 0.0343(13) -0.0034(9) 0.0017(11) -0.0046(9)
C5B 0.0284(14) 0.0236(11) 0.0286(12) -0.0027(10) 0.0007(10) -0.0075(9)
N6B 0.0377(13) 0.0207(10) 0.0237(10) -0.0047(9) 0.0026(9) -0.0030(8)
O1C 0.0513(14) 0.0707(14) 0.0281(10) -0.0133(11) -0.0030(9) -0.0089(9)
N1C 0.0322(13) 0.0425(12) 0.0232(10) -0.0066(10) -0.0023(9) 0.0024(9)
C1C 0.0346(17) 0.0461(15) 0.0365(14) -0.0132(13) -0.0034(13) -0.0041(12)
C2C 0.047(2) 0.0425(15) 0.0499(17) -0.0003(14) 0.0001(15) -0.0027(13)
C3C 0.053(2) 0.074(2) 0.0271(13) -0.0011(17) -0.0008(14) 0.0007(13)
O1D 0.0645(15) 0.0369(10) 0.0366(10) -0.0008(10) 0.0105(10) 0.0126(8)
N1D 0.0314(12) 0.0224(9) 0.0207(9) -0.0032(8) 0.0014(9) -0.0016(7)
C1D 0.0376(16) 0.0335(12) 0.0251(12) -0.0045(11) 0.0047(11) 0.0013(10)
C2D 0.0391(16) 0.0282(12) 0.0300(12) -0.0010(11) 0.0039(12) -0.0073(10)
C3D 0.063(2) 0.0230(11) 0.0244(12) -0.0014(12) -0.0032(13) -0.0034(9)

loop_
_atom_type_symbol
_atom_type_description
_atom_type_scat_dispersion_real
_atom_type_scat_dispersion_imag
_atom_type_scat_source
C C 0.0033 0.0016 'International Tables Vol C Tables 4.2.6.8 and 6.1.1.4'
H H 0.0000 0.0000 'International Tables Vol C Tables 4.2.6.8 and 6.1.1.4'
N N 0.0061 0.0033 'International Tables Vol C Tables 4.2.6.8 and 6.1.1.4'
S S 0.1246 0.1234 'International Tables Vol C Tables 4.2.6.8 and 6.1.1.4'
O O 0.0106 0.0060 'International Tables Vol C Tables 4.2.6.8 and 6.1.1.4'

loop_
_geom_angle_atom_site_label_1
_geom_angle_atom_site_label_2
_geom_angle_atom_site_label_3
_geom_angle
C2A N1A C6A 123.01(17)
N1A C2A S1A 123.67(16)
N1A C2A S3A 123.39(15)
S1A C2A S3A 112.95(12)
C4A S3A C2A 104.71(10)
N5A C4A S2A 124.40(16)
N5A C4A S3A 117.30(15)
S2A C4A S3A 118.30(12)
C4A N5A C6A 128.01(17)
C4A N5A C9A 123.64(17)
C6A N5A C9A 108.35(16)
N7A C6A N1A 122.48(18)
N7A C6A N5A 114.00(18)
N1A C6A N5A 123.52(18)
C6A N7A C8A 108.93(17)
N7A C8A C9A 106.84(16)
N7A C8A H8B 110.4
C9A C8A H8B 110.4
N7A C8A H8A 110.4
C9A C8A H8A 110.4
H8B C8A H8A 108.6
N5A C9A C8A 101.81(15)
N5A C9A H9B 111.4
C8A C9A H9B 111.4
N5A C9A H9A 111.4
C8A C9A H9A 111.4
H9B C9A H9A 109.3
C2B N1B C5B 111.22(18)
C2B N1B H1B 124.7(18)
C5B N1B H1B 121.5(18)
N6B C2B N1B 124.5(2)
N6B C2B N3B 124.5(2)
N1B C2B N3B 111.0(2)
C2B N3B C4B 110.62(19)
C2B N3B H3B 120.9(17)
C4B N3B H3B 119.5(18)
N3B C4B C5B 102.30(17)
N3B C4B H4BA 111.3
C5B C4B H4BA 111.3
N3B C4B H4BB 111.3
C5B C4B H4BB 111.3
H4BA C4B H4BB 109.2
N1B C5B C4B 102.14(18)
N1B C5B H5BA 111.3
C4B C5B H5BA 111.3
N1B C5B H5BB 111.3
C4B C5B H5BB 111.3
H5BA C5B H5BB 109.2
C2B N6B H6BB 115.3(19)
C2B N6B H6BA 115.2(16)
H6BB N6B H6BA 129(2)
C1C N1C C2C 121.3(2)
C1C N1C C3C 122.3(2)
C2C N1C C3C 116.4(2)
O1C C1C N1C 126.0(3)
O1C C1C H1CA 117.0
N1C C1C H1CA 117.0
N1C C2C H2CA 109.5
N1C C2C H2CB 109.5
H2CA C2C H2CB 109.5
N1C C2C H2CC 109.5
H2CA C2C H2CC 109.5
H2CB C2C H2CC 109.5
N1C C3C H3CA 109.5
N1C C3C H3CB 109.5
H3CA C3C H3CB 109.5
N1C C3C H3CC 109.5
H3CA C3C H3CC 109.5
H3CB C3C H3CC 109.5
C1D N1D C2D 121.24(19)
C1D N1D C3D 121.4(2)
C2D N1D C3D 117.33(18)
O1D C1D N1D 124.8(2)
O1D C1D H1D 117.6
N1D C1D H1D 117.6
N1D C2D H2DA 109.5
N1D C2D H2DB 109.5
H2DA C2D H2DB 109.5
N1D C2D H2DC 109.5
H2DA C2D H2DC 109.5
H2DB C2D H2DC 109.5
N1D C3D H3DA 109.5
N1D C3D H3DB 109.5
H3DA C3D H3DB 109.5
N1D C3D H3DC 109.5
H3DA C3D H3DC 109.5
H3DB C3D H3DC 109.5

loop_
_geom_bond_atom_site_label_1
_geom_bond_atom_site_label_2
_geom_bond_distance
S1A C2A 1.687(2)
S2A C4A 1.657(2)
N1A C2A 1.307(3)
N1A C6A 1.373(3)
C2A S3A 1.782(2)
S3A C4A 1.756(2)
C4A N5A 1.340(3)
N5A C6A 1.424(3)
N5A C9A 1.472(3)
C6A N7A 1.282(3)
N7A C8A 1.471(2)
C8A C9A 1.542(3)
C8A H8B 0.9900
C8A H8A 0.9900
C9A H9B 0.9900
C9A H9A 0.9900
N1B C2B 1.327(3)
N1B C5B 1.456(3)
N1B H1B 0.81(3)
C2B N6B 1.315(3)
C2B N3B 1.342(3)
N3B C4B 1.455(3)
N3B H3B 0.81(3)
C4B C5B 1.548(3)
C4B H4BA 0.9900
C4B H4BB 0.9900
C5B H5BA 0.9900
C5B H5BB 0.9900
N6B H6BB 0.81(3)
N6B H6BA 0.85(2)
O1C C1C 1.224(3)
N1C C1C 1.333(3)
N1C C2C 1.456(3)
N1C C3C 1.457(3)
C1C H1CA 0.9500
C2C H2CA 0.9800
C2C H2CB 0.9800
C2C H2CC 0.9800
C3C H3CA 0.9800
C3C H3CB 0.9800
C3C H3CC 0.9800
O1D C1D 1.232(3)
N1D C1D 1.331(3)
N1D C2D 1.452(3)
N1D C3D 1.455(3)
C1D H1D 0.9500
C2D H2DA 0.9800
C2D H2DB 0.9800
C2D H2DC 0.9800
C3D H3DA 0.9800
C3D H3DB 0.9800
C3D H3DC 0.9800

loop_
_geom_hbond_atom_site_label_D
_geom_hbond_atom_site_label_H
_geom_hbond_atom_site_label_A
_geom_hbond_distance_DH
_geom_hbond_distance_HA
_geom_hbond_distance_DA
_geom_hbond_angle_DHA
N1B H1B N7A 0.81(3) 2.11(3) 2.916(3) 178(3)
N3B H3B O1D 0.81(3) 2.07(3) 2.806(3) 153(2)
N6B H6BB N1A 0.81(3) 2.14(3) 2.952(3) 173(3)
N6B H6BA O1C 0.85(2) 1.98(3) 2.827(3) 174(3)

loop_
_geom_torsion_atom_site_label_1
_geom_torsion_atom_site_label_2
_geom_torsion_atom_site_label_3
_geom_torsion_atom_site_label_4
_geom_torsion
C6A N1A C2A S1A -179.33(17)
C6A N1A C2A S3A 0.8(3)
N1A C2A S3A C4A 1.3(2)
S1A C2A S3A C4A -178.67(13)
C2A S3A C4A N5A -2.1(2)
C2A S3A C4A S2A 177.92(14)
S2A C4A N5A C6A -178.78(18)
S3A C4A N5A C6A 1.2(3)
S2A C4A N5A C9A 0.9(3)
S3A C4A N5A C9A -179.10(17)
C2A N1A C6A N7A 178.6(2)
C2A N1A C6A N5A -2.2(4)
C4A N5A C6A N7A -179.6(2)
C9A N5A C6A N7A 0.7(3)
C4A N5A C6A N1A 1.1(4)
C9A N5A C6A N1A -178.6(2)
N1A C6A N7A C8A -179.6(2)
N5A C6A N7A C8A 1.1(3)
C6A N7A C8A C9A -2.4(3)
C4A N5A C9A C8A 178.2(2)
C6A N5A C9A C8A -2.1(2)
N7A C8A C9A N5A 2.6(2)
C5B N1B C2B N6B -176.4(2)
C5B N1B C2B N3B 4.6(3)
N6B C2B N3B C4B -172.0(2)
N1B C2B N3B C4B 7.0(3)
C2B N3B C4B C5B -14.5(3)
C2B N1B C5B C4B -13.1(3)
N3B C4B C5B N1B 15.8(2)
C2C N1C C1C O1C 1.0(5)
C3C N1C C1C O1C 179.9(3)
C2D N1D C1D O1D 1.5(4)
C3D N1D C1D O1D 178.6(3)

loop_
_cod_related_entry_id
_cod_related_entry_database
_cod_related_entry_code
1 ChemSpider 30655277
